data_2207888
loop_
_publ_author_name
'Singh-Wilmot, Marvadeen A.'
'Kahwa, Ishenkumba A.'
'Lough, Alan J.'

_publ_section_title
;Tetrakis(\m~2~-2,6-diformyl-4-methylphenolato)tetra-\m~3~-hydroxo-tetrakis[diaquaneodymium(III)]
 tetrakis(perchlorate) ethanol disolvate
;
_journal_coeditor_code SJ6172
_journal_issue 1
_journal_name_full 'Acta Crystallographica Section E'
_journal_page_first m113
_journal_page_last m115
_journal_paper_doi 10.1107/S1600536805041139
_journal_volume 62
_journal_year 2006
_chemical_formula_iupac '[Nd4 (C9 H7 O3)4 (O H)4 (H2 O)8] (Cl O4)4 , 2C2 H6 O'
_chemical_formula_moiety 'C38 H54 Cl4 Nd4 O40 4+ , 4Cl O4 - , 2C2 H6 O'
_chemical_formula_sum 'C40 H60 Cl4 Nd4 O42'
_chemical_formula_weight 1931.64
_chemical_name_systematic
;
Tetrakis(\m~2~-2,6-diformyl-4-methylphenolato)tetra-\m~3~-hydroxo-
tetrakis[diaquaneodymium(III)] tetrakis(perchlorate) ethanol disolvate
;
_space_group_IT_number 15
_symmetry_cell_setting monoclinic
_symmetry_space_group_name_Hall '-C 2yc'
_symmetry_space_group_name_H-M 'C 1 2/c 1'
_atom_sites_solution_hydrogens geom
_atom_sites_solution_primary direct
_atom_sites_solution_secondary difmap
_cell_angle_alpha 90.00
_cell_angle_beta 120.4690(10)
_cell_angle_gamma 90.00
_cell_formula_units_Z 4
_cell_length_a 20.9933(3)
_cell_length_b 24.7385(5)
_cell_length_c 17.6893(3)
_cell_measurement_reflns_used 8715
_cell_measurement_temperature 150.0(10)
_cell_measurement_theta_max 27.5
_cell_measurement_theta_min 2.6
_cell_volume 7918.1(3)
_computing_cell_refinement 'DENZO-SMN (Otwinowski & Minor, 1997)'
_computing_data_collection 'COLLECT (Nonius, 2002)'
_computing_data_reduction DENZO-SMN
_computing_molecular_graphics SHELXTL/PC
_computing_publication_material SHELXTL/PC
_computing_structure_refinement SHELXTL/PC
_computing_structure_solution 'SHELXTL/PC (Sheldrick, 2001)'
_diffrn_ambient_temperature 150.0(10)
_diffrn_detector_area_resol_mean 9
_diffrn_measured_fraction_theta_full 0.993
_diffrn_measured_fraction_theta_max 0.993
_diffrn_measurement_device_type 'Bruker Nonius KappaCCD area detector'
_diffrn_measurement_method '\f scans and \w scans with \k offsets'
_diffrn_radiation_monochromator graphite
_diffrn_radiation_source 'fine-focus sealed tube'
_diffrn_radiation_type MoK\a
_diffrn_radiation_wavelength 0.71073
_diffrn_reflns_av_R_equivalents 0.037
_diffrn_reflns_av_sigmaI/netI 0.047
_diffrn_reflns_limit_h_max 27
_diffrn_reflns_limit_h_min -27
_diffrn_reflns_limit_k_max 32
_diffrn_reflns_limit_k_min -32
_diffrn_reflns_limit_l_max 19
_diffrn_reflns_limit_l_min -22
_diffrn_reflns_number 31251
_diffrn_reflns_theta_full 27.48
_diffrn_reflns_theta_max 27.48
_diffrn_reflns_theta_min 2.55
_diffrn_standards_number 0
_exptl_absorpt_coefficient_mu 2.797
_exptl_absorpt_correction_T_max 0.497
_exptl_absorpt_correction_T_min 0.430
_exptl_absorpt_correction_type multi-scan
_exptl_absorpt_process_details '(DENZO-SMN; Otwinowski & Minor, 1997)'
_exptl_crystal_colour yellow
_exptl_crystal_density_diffrn 1.620
_exptl_crystal_density_method 'not measured'
_exptl_crystal_description block
_exptl_crystal_F_000 3776
_exptl_crystal_size_max 0.32
_exptl_crystal_size_mid 0.28
_exptl_crystal_size_min 0.25
_refine_diff_density_max 1.638
_refine_diff_density_min -1.159
_refine_ls_extinction_method none
_refine_ls_goodness_of_fit_ref 1.059
_refine_ls_hydrogen_treatment constr
_refine_ls_matrix_type full
_refine_ls_number_parameters 400
_refine_ls_number_reflns 8998
_refine_ls_number_restraints 55
_refine_ls_restrained_S_all 1.082
_refine_ls_R_factor_all 0.0507
_refine_ls_R_factor_gt 0.0431
_refine_ls_shift/su_max 0.000
_refine_ls_shift/su_mean 0.000
_refine_ls_structure_factor_coef Fsqd
_refine_ls_weighting_details 'calc w = 1/[\s^2^(Fo^2^)+(0.0625P)^2^+41.2001P] where P=(Fo^2^+2Fc^2^)/3'
_refine_ls_weighting_scheme calc
_refine_ls_wR_factor_gt 0.1177
_refine_ls_wR_factor_ref 0.1223
_reflns_number_gt 7708
_reflns_number_total 8998
_reflns_threshold_expression I>2\s(I)
_cod_data_source_file sj6172.cif
_cod_data_source_block I
_cod_original_cell_volume 7918.1(2)
_cod_original_sg_symbol_H-M 'C 2/c'
_cod_database_code 2207888
_cod_database_fobs_code 2207888

loop_
_symmetry_equiv_pos_as_xyz
'x, y, z'
'-x, y, -z+1/2'
'x+1/2, y+1/2, z'
'-x+1/2, y+1/2, -z+1/2'
'-x, -y, -z'
'x, -y, z-1/2'
'-x+1/2, -y+1/2, -z'
'x+1/2, -y+1/2, z-1/2'

loop_
_atom_site_label
_atom_site_fract_x
_atom_site_fract_y
_atom_site_fract_z
_atom_site_U_iso_or_equiv
_atom_site_adp_type
_atom_site_calc_flag
_atom_site_refinement_flags
_atom_site_occupancy
_atom_site_disorder_assembly
_atom_site_disorder_group
_atom_site_type_symbol
Nd1 -0.103278(13) 0.226744(11) 0.186982(16) 0.02998(10) Uani d . 1 . . Nd
Nd2 -0.027319(12) 0.108328(10) 0.334350(15) 0.02776(10) Uani d . 1 . . Nd
O1 -0.0765(2) 0.11184(16) 0.4338(2) 0.0395(8) Uani d . 1 . . O
O2 -0.14590(17) 0.16722(15) 0.2703(2) 0.0344(7) Uani d . 1 A . O
O3 -0.2398(2) 0.23177(18) 0.1173(2) 0.0439(9) Uani d . 1 A . O
O4 -0.1409(7) 0.3076(5) 0.0936(8) 0.052(3) Uiso d PD 0.50 A -1 O
O4A 0.1476(7) 0.3110(4) 0.3937(8) 0.052(3) Uiso d PD 0.50 . -1 O
O5 0.0000 0.2977(2) 0.2500 0.0396(11) Uiso d SD 1 . . O
O6 0.0205(2) 0.02579(15) 0.4208(2) 0.0391(8) Uani d D 1 . . O
O7 0.0000 0.03688(18) 0.2500 0.0324(10) Uani d SD 1 . . O
O8 -0.07912(17) 0.12937(14) 0.1823(2) 0.0284(6) Uani d . 1 . . O
H8 -0.1244 0.1079 0.1426 0.034 Uiso calc R 1 . . H
O9 -0.00252(16) 0.20477(14) 0.3318(2) 0.0285(7) Uani d . 1 . . O
H9 -0.0032 0.2259 0.3796 0.034 Uiso calc R 1 . . H
O10 -0.1661(2) 0.20022(19) 0.0304(2) 0.0482(10) Uani d . 1 A . O
H10C -0.1925 0.2232 -0.0078 0.072 Uiso d RD 1 . . H
H10D -0.1512 0.1759 0.0098 0.072 Uiso d RD 1 . . H
O11 -0.13126(15) 0.28884(12) 0.27878(18) 0.0536(10) Uani d . 1 A . O
H11A -0.1219 0.2757 0.3271 0.080 Uiso d R 1 . . H
H11B -0.1052 0.3137 0.2761 0.080 Uiso d R 1 . . H
O12 0.07556(15) 0.13128(12) 0.49605(18) 0.0387(8) Uani d R 1 . . O
H12A 0.0967 0.1057 0.5312 0.058 Uiso d R 1 . . H
H12B 0.0611 0.1550 0.5180 0.058 Uiso d R 1 . . H
O13 -0.1336(2) 0.04277(17) 0.2737(3) 0.0479(9) Uani d . 1 . . O
H13C -0.1477 0.0260 0.2265 0.072 Uiso d R 1 A . H
H13D -0.1381 0.0188 0.3043 0.072 Uiso d R 1 . . H
C1 -0.2034(2) 0.1666(2) 0.2790(3) 0.0326(10) Uani d . 1 . . C
C2 -0.2017(3) 0.1420(2) 0.3531(3) 0.0347(10) Uani d . 1 A . C
C3 -0.2658(3) 0.1411(2) 0.3600(4) 0.0437(13) Uani d . 1 . . C
H3A -0.2628 0.1250 0.4105 0.052 Uiso calc R 1 A . H
C4 -0.3324(3) 0.1625(3) 0.2971(5) 0.0513(15) Uani d . 1 A . C
C5 -0.3348(3) 0.1861(3) 0.2255(4) 0.0534(16) Uani d . 1 . . C
H5A -0.3804 0.2007 0.1811 0.064 Uiso calc R 1 A . H
C6 -0.2728(3) 0.1895(3) 0.2149(4) 0.0420(12) Uani d . 1 A . C
C7 -0.1373(3) 0.1197(2) 0.4260(3) 0.0386(11) Uani d . 1 A . C
H7A -0.1420 0.1096 0.4748 0.046 Uiso calc R 1 . . H
C8 -0.3995(4) 0.1604(4) 0.3076(6) 0.073(2) Uani d . 1 . . C
H8A -0.4444 0.1618 0.2497 0.109 Uiso calc R 1 A . H
H8B -0.3987 0.1914 0.3426 0.109 Uiso calc R 1 . . H
H8C -0.3988 0.1268 0.3374 0.109 Uiso calc R 1 . . H
C9 -0.2853(3) 0.2185(3) 0.1380(4) 0.0512(15) Uani d . 1 . . C
H9A -0.3350 0.2287 0.0983 0.061 Uiso calc R 1 A . H
C10 -0.1264(8) 0.3536(7) 0.1237(8) 0.103(11) Uiso d PD 0.50 A -1 C
H10A -0.1662 0.3777 0.0904 0.123 Uiso calc PR 0.50 A -1 H
C11 -0.0651(4) 0.3807(4) 0.1961(5) 0.057(3) Uiso d PD 0.50 A -1 C
C12 -0.0002(5) 0.3493(3) 0.2531(6) 0.060(2) Uiso d PD 0.50 A -1 C
C13 -0.0683(8) 0.4366(5) 0.2112(8) 0.073(4) Uiso d PD 0.50 A -1 C
H13A -0.1120 0.4558 0.1722 0.087 Uiso calc PR 0.50 A -1 H
C10A 0.1278(6) 0.3582(5) 0.3887(8) 0.052(4) Uiso d PD 0.50 A -1 C
H10B 0.1619 0.3824 0.4321 0.063 Uiso calc PR 0.50 A -1 H
C11A 0.0578(6) 0.3803(5) 0.3235(7) 0.066(4) Uiso d PD 0.50 A -1 C
C13A 0.0519(8) 0.4362(5) 0.3357(9) 0.078(4) Uiso d PD 0.50 A -1 C
H13B 0.0921 0.4544 0.3833 0.094 Uiso calc PR 0.50 A -1 H
C14 -0.0113(6) 0.4648(6) 0.2795(7) 0.085(5) Uiso d PD 0.50 A -1 C
C15 -0.0180(10) 0.5246(7) 0.2923(11) 0.177(14) Uiso d PD 0.50 A -1 C
H15A 0.0175 0.5447 0.2826 0.266 Uiso calc PR 0.50 A -1 H
H15B -0.0075 0.5311 0.3522 0.266 Uiso calc PR 0.50 A -1 H
H15C -0.0682 0.5368 0.2504 0.266 Uiso calc PR 0.50 A -1 H
C16 0.0191(3) -0.0224(2) 0.4036(3) 0.0389(11) Uani d D 1 A . C
H16A 0.0264 -0.0470 0.4485 0.047 Uiso calc R 1 . . H
C17 0.0000 -0.0147(2) 0.2500 0.0324(14) Uani d SD 1 . . C
C18 0.0074(3) -0.0459(2) 0.3228(3) 0.0378(11) Uani d D 1 . . C
C19 0.0070(4) -0.1030(2) 0.3205(4) 0.0516(15) Uani d D 1 A . C
H19A 0.0118 -0.1222 0.3696 0.062 Uiso calc R 1 . . H
C20 0.0000 -0.1322(4) 0.2500 0.061(2) Uani d SD 1 . . C
C21 0.0000 -0.1934(4) 0.2500 0.085(4) Uani d SD 1 A . C
H21A -0.0242 -0.2066 0.1894 0.127 Uiso calc PR 0.50 . . H
H21B -0.0268 -0.2066 0.2783 0.127 Uiso calc PR 0.50 . . H
H21C 0.0510 -0.2066 0.2823 0.127 Uiso calc PR 0.50 . . H
Cl1 0.02244(8) 0.25412(7) -0.02193(10) 0.0527(4) Uani d . 1 . . Cl
O14 0.0939(4) 0.2368(3) 0.0294(8) 0.155(5) Uani d . 1 . . O
O15 -0.0054(6) 0.2765(3) 0.0325(5) 0.115(3) Uani d . 1 . . O
O16 -0.0269(3) 0.2106(2) -0.0698(3) 0.0719(15) Uani d . 1 . . O
O17 0.0176(3) 0.2957(2) -0.0789(3) 0.0623(12) Uani d . 1 . . O
Cl2 0.22322(13) 0.01002(11) 0.47137(18) 0.0525(8) Uani d PD 0.577(4) . . Cl
O18 0.2017(5) -0.0118(3) 0.5303(5) 0.120(3) Uani d D 1 . . O
O19 0.2059(5) 0.0655(4) 0.4521(11) 0.141(7) Uani d PD 0.577(4) . . O
O20 0.1816(6) -0.0144(5) 0.3858(6) 0.093(3) Uani d PD 0.577(4) . . O
O21 0.2993(4) -0.0008(6) 0.5071(8) 0.102(4) Uani d PD 0.577(4) . . O
Cl2A 0.2145(3) 0.0225(2) 0.6070(3) 0.0799(16) Uani d PD 0.423(4) . . Cl
O19A 0.1495(4) 0.0416(4) 0.6196(5) 0.037(2) Uani d PD 0.423(4) . . O
O20A 0.2328(15) 0.0773(7) 0.5976(19) 0.152(9) Uiso d PD 0.423(4) . . O
O21A 0.2763(14) 0.0035(13) 0.6900(14) 0.195(12) Uiso d PD 0.423(4) . . O

loop_
_atom_site_aniso_label
_atom_site_aniso_U_11
_atom_site_aniso_U_22
_atom_site_aniso_U_33
_atom_site_aniso_U_12
_atom_site_aniso_U_13
_atom_site_aniso_U_23
Nd1 0.02135(14) 0.04034(17) 0.02491(15) 0.00338(9) 0.00928(11) 0.00406(10)
Nd2 0.02325(14) 0.03795(16) 0.02207(14) 0.00186(9) 0.01149(11) 0.00229(9)
O1 0.0303(17) 0.058(2) 0.0329(19) 0.0096(16) 0.0180(16) 0.0085(16)
O2 0.0217(15) 0.051(2) 0.0314(17) 0.0047(14) 0.0140(14) 0.0071(15)
O3 0.0270(17) 0.070(3) 0.0312(19) 0.0066(16) 0.0121(15) 0.0104(18)
O6 0.046(2) 0.041(2) 0.0283(18) 0.0045(16) 0.0171(16) 0.0026(15)
O7 0.032(2) 0.036(2) 0.029(2) 0.000 0.016(2) 0.000
O8 0.0220(14) 0.0371(17) 0.0242(15) -0.0003(13) 0.0104(13) 0.0022(13)
O9 0.0216(14) 0.0388(17) 0.0240(15) -0.0007(12) 0.0108(13) -0.0050(13)
O10 0.041(2) 0.069(3) 0.0272(18) 0.0221(19) 0.0117(16) 0.0093(18)
O11 0.045(2) 0.066(3) 0.048(2) 0.007(2) 0.022(2) -0.006(2)
O12 0.0358(18) 0.051(2) 0.0270(17) 0.0054(16) 0.0139(15) 0.0021(16)
O13 0.042(2) 0.055(2) 0.048(2) -0.0087(18) 0.0232(19) -0.0044(19)
C1 0.022(2) 0.046(3) 0.027(2) 0.0007(19) 0.0113(18) 0.000(2)
C2 0.028(2) 0.045(3) 0.035(3) 0.003(2) 0.019(2) 0.001(2)
C3 0.037(3) 0.056(3) 0.052(3) 0.001(2) 0.032(3) 0.007(3)
C4 0.034(3) 0.063(4) 0.067(4) 0.003(3) 0.033(3) 0.010(3)
C5 0.028(3) 0.076(4) 0.056(4) 0.008(3) 0.022(3) 0.016(3)
C6 0.023(2) 0.061(3) 0.041(3) 0.005(2) 0.015(2) 0.010(3)
C7 0.038(3) 0.052(3) 0.032(3) 0.004(2) 0.022(2) 0.008(2)
C8 0.042(3) 0.099(6) 0.097(6) 0.016(3) 0.050(4) 0.037(5)
C9 0.025(2) 0.081(4) 0.041(3) 0.009(3) 0.011(2) 0.014(3)
C16 0.040(3) 0.044(3) 0.030(2) 0.006(2) 0.016(2) 0.008(2)
C17 0.028(3) 0.036(3) 0.031(3) 0.000 0.013(3) 0.000
C18 0.043(3) 0.036(3) 0.033(3) 0.004(2) 0.018(2) 0.004(2)
C19 0.071(4) 0.040(3) 0.051(4) 0.001(3) 0.037(3) 0.006(3)
C20 0.093(8) 0.041(5) 0.064(6) 0.000 0.051(6) 0.000
C21 0.152(13) 0.045(5) 0.079(8) 0.000 0.074(9) 0.000
Cl1 0.0417(7) 0.0663(9) 0.0414(7) -0.0043(6) 0.0147(6) 0.0137(7)
O14 0.046(3) 0.110(6) 0.230(11) 0.009(3) 0.012(5) 0.083(7)
O15 0.219(9) 0.081(4) 0.105(5) 0.006(5) 0.126(7) 0.008(4)
O16 0.091(4) 0.074(3) 0.054(3) -0.029(3) 0.039(3) -0.002(3)
O17 0.058(3) 0.080(3) 0.054(3) -0.011(2) 0.032(2) 0.015(2)
Cl2 0.0381(13) 0.0563(15) 0.0496(15) 0.0048(10) 0.0123(11) 0.0068(11)
O18 0.169(8) 0.100(5) 0.122(7) 0.028(5) 0.096(6) 0.030(5)
O19 0.051(5) 0.059(6) 0.211(16) 0.000(5) -0.007(7) 0.070(8)
O20 0.090(7) 0.089(7) 0.056(6) -0.004(6) 0.006(5) -0.006(5)
O21 0.036(5) 0.136(11) 0.108(9) 0.009(5) 0.018(5) -0.018(8)
Cl2A 0.071(3) 0.089(3) 0.068(3) -0.013(2) 0.026(2) 0.018(3)
O19A 0.019(3) 0.063(6) 0.024(4) 0.006(3) 0.007(3) 0.028(4)

loop_
_atom_type_symbol
_atom_type_description
_atom_type_scat_dispersion_real
_atom_type_scat_dispersion_imag
_atom_type_scat_source
C C 0.0033 0.0016 'International Tables Vol C Tables 4.2.6.8 and 6.1.1.4'
H H 0.0000 0.0000 'International Tables Vol C Tables 4.2.6.8 and 6.1.1.4'
O O 0.0106 0.0060 'International Tables Vol C Tables 4.2.6.8 and 6.1.1.4'
Cl Cl 0.1484 0.1585 'International Tables Vol C Tables 4.2.6.8 and 6.1.1.4'
Nd Nd -0.1943 3.0179 'International Tables Vol C Tables 4.2.6.8 and 6.1.1.4'

loop_
_geom_angle_atom_site_label_1
_geom_angle_atom_site_label_2
_geom_angle_atom_site_label_3
_geom_angle_site_symmetry_1
_geom_angle_site_symmetry_3
_geom_angle
O9 Nd1 O4A . 2 133.2(3)
O9 Nd1 O4 . . 135.0(3)
O4A Nd1 O4 2 . 7.7(4)
O9 Nd1 O9 . 2 74.28(12)
O4A Nd1 O9 2 2 102.3(3)
O4 Nd1 O9 . 2 95.4(3)
O9 Nd1 O8 . . 74.46(11)
O4A Nd1 O8 2 . 147.2(3)
O4 Nd1 O8 . . 140.6(3)
O9 Nd1 O8 2 . 64.32(11)
O9 Nd1 O10 . . 144.03(12)
O4A Nd1 O10 2 . 75.1(3)
O4 Nd1 O10 . . 69.9(3)
O9 Nd1 O10 2 . 78.24(12)
O8 Nd1 O10 . . 72.92(12)
O9 Nd1 O3 . . 135.02(11)
O4A Nd1 O3 2 . 70.3(3)
O4 Nd1 O3 . . 74.3(3)
O9 Nd1 O3 2 . 146.66(12)
O8 Nd1 O3 . . 103.70(12)
O10 Nd1 O3 . . 68.43(13)
O9 Nd1 O11 . . 79.53(10)
O4A Nd1 O11 2 . 73.1(3)
O4 Nd1 O11 . . 80.6(3)
O9 Nd1 O11 2 . 138.01(10)
O8 Nd1 O11 . . 137.48(10)
O10 Nd1 O11 . . 135.93(11)
O3 Nd1 O11 . . 72.60(12)
O9 Nd1 O2 . . 68.39(11)
O4A Nd1 O2 2 . 134.0(3)
O4 Nd1 O2 . . 140.6(3)
O9 Nd1 O2 2 . 123.73(11)
O8 Nd1 O2 . . 66.06(11)
O10 Nd1 O2 . . 110.52(13)
O3 Nd1 O2 . . 70.15(12)
O11 Nd1 O2 . . 73.33(11)
O9 Nd1 O5 . . 66.45(10)
O4A Nd1 O5 2 . 69.8(3)
O4 Nd1 O5 . . 69.3(3)
O9 Nd1 O5 2 . 65.73(10)
O8 Nd1 O5 . . 122.64(11)
O10 Nd1 O5 . . 121.37(11)
O3 Nd1 O5 . . 133.64(13)
O11 Nd1 O5 . . 73.94(8)
O2 Nd1 O5 . . 127.76(8)
O9 Nd1 Nd2 . . 40.75(8)
O4A Nd1 Nd2 2 . 173.1(3)
O4 Nd1 Nd2 . . 174.3(3)
O9 Nd1 Nd2 2 . 79.90(7)
O8 Nd1 Nd2 . . 39.65(7)
O10 Nd1 Nd2 . . 111.89(10)
O3 Nd1 Nd2 . . 111.46(9)
O11 Nd1 Nd2 . . 100.79(7)
O2 Nd1 Nd2 . . 44.51(7)
O5 Nd1 Nd2 . . 105.57(7)
O9 Nd1 Nd1 . 2 40.56(7)
O4A Nd1 Nd1 2 2 109.5(3)
O4 Nd1 Nd1 . 2 106.3(3)
O9 Nd1 Nd1 2 2 39.55(7)
O8 Nd1 Nd1 . 2 79.88(7)
O10 Nd1 Nd1 . 2 117.74(9)
O3 Nd1 Nd1 . 2 173.74(10)
O11 Nd1 Nd1 . 2 101.26(6)
O2 Nd1 Nd1 . 2 107.26(7)
O5 Nd1 Nd1 . 2 43.22(8)
Nd2 Nd1 Nd1 . 2 67.960(6)
O8 Nd2 O6 . . 133.98(12)
O8 Nd2 O9 . . 75.33(11)
O6 Nd2 O9 . . 143.45(12)
O8 Nd2 O1 . . 133.04(11)
O6 Nd2 O1 . . 76.66(12)
O9 Nd2 O1 . . 98.62(12)
O8 Nd2 O8 . 2 75.01(12)
O6 Nd2 O8 . 2 98.18(12)
O9 Nd2 O8 . 2 64.89(11)
O1 Nd2 O8 . 2 145.01(12)
O8 Nd2 O13 . . 82.05(13)
O6 Nd2 O13 . . 73.86(14)
O9 Nd2 O13 . . 140.48(12)
O1 Nd2 O13 . . 73.95(14)
O8 Nd2 O13 2 . 138.63(12)
O8 Nd2 O7 . . 66.61(10)
O6 Nd2 O7 . . 69.20(10)
O9 Nd2 O7 . . 123.36(10)
O1 Nd2 O7 . . 138.02(12)
O8 Nd2 O7 2 . 65.76(9)
O13 Nd2 O7 . . 73.67(11)
O8 Nd2 O2 . . 66.36(11)
O6 Nd2 O2 . . 137.84(12)
O9 Nd2 O2 . . 67.10(11)
O1 Nd2 O2 . . 68.50(11)
O8 Nd2 O2 2 . 123.97(11)
O13 Nd2 O2 . . 74.27(13)
O7 Nd2 O2 . . 125.60(8)
O8 Nd2 O12 . . 146.21(10)
O6 Nd2 O12 . . 69.45(11)
O9 Nd2 O12 . . 75.19(10)
O1 Nd2 O12 . . 67.92(11)
O8 Nd2 O12 2 . 77.80(9)
O13 Nd2 O12 . . 131.68(12)
O7 Nd2 O12 . . 118.72(6)
O2 Nd2 O12 . . 115.50(10)
O8 Nd2 Nd2 . 2 40.82(7)
O6 Nd2 Nd2 . 2 107.94(8)
O9 Nd2 Nd2 . 2 80.16(7)
O1 Nd2 Nd2 . 2 173.85(8)
O8 Nd2 Nd2 2 2 39.61(7)
O13 Nd2 Nd2 . 2 103.11(10)
O7 Nd2 Nd2 . 2 43.69(7)
O2 Nd2 Nd2 . 2 105.60(7)
O12 Nd2 Nd2 . 2 117.26(6)
O8 Nd2 Nd1 . . 41.25(8)
O6 Nd2 Nd1 . . 175.23(8)
O9 Nd2 Nd1 . . 40.11(7)
O1 Nd2 Nd1 . . 106.83(9)
O8 Nd2 Nd1 2 . 80.85(8)
O13 Nd2 Nd1 . . 103.75(10)
O7 Nd2 Nd1 . . 106.25(6)
O2 Nd2 Nd1 . . 43.41(7)
O12 Nd2 Nd1 . . 114.73(7)
Nd2 Nd2 Nd1 2 . 68.352(6)
C7 O1 Nd2 . . 135.8(3)
C1 O2 Nd1 . . 134.4(3)
C1 O2 Nd2 . . 133.6(3)
Nd1 O2 Nd2 . . 92.08(10)
C9 O3 Nd1 . . 135.6(4)
C10 O4 Nd1 . . 122.6(10)
C10A O4A Nd1 . 2 139.4(11)
C12 O5 C12 . 2 5.1(7)
C12 O5 Nd1 . . 133.0(4)
C12 O5 Nd1 2 . 133.3(4)
C12 O5 Nd1 . 2 133.3(4)
C12 O5 Nd1 2 2 133.0(4)
Nd1 O5 Nd1 . 2 93.56(16)
C16 O6 Nd2 . . 135.0(3)
C17 O7 Nd2 . . 133.69(7)
C17 O7 Nd2 . 2 133.69(7)
Nd2 O7 Nd2 . 2 92.62(15)
Nd2 O8 Nd2 . 2 99.58(11)
Nd2 O8 Nd1 . . 99.10(12)
Nd2 O8 Nd1 2 . 115.20(12)
Nd2 O8 H8 . . 113.7
Nd2 O8 H8 2 . 113.7
Nd1 O8 H8 . . 113.7
Nd1 O9 Nd2 . . 99.14(11)
Nd1 O9 Nd1 . 2 99.90(12)
Nd2 O9 Nd1 . 2 115.59(12)
Nd1 O9 H9 . . 113.5
Nd2 O9 H9 . . 113.5
Nd1 O9 H9 2 . 113.5
Nd1 O10 H10C . . 118.7
Nd1 O10 H10D . . 124.7
H10C O10 H10D . . 112.0
Nd1 O11 H11A . . 114.3
Nd1 O11 H11B . . 92.2
H11A O11 H11B . . 121.2
Nd2 O12 H12A . . 118.5
Nd2 O12 H12B . . 111.3
H12A O12 H12B . . 111.3
Nd2 O13 H13C . . 122.0
Nd2 O13 H13D . . 123.1
H13C O13 H13D . . 101.2
O2 C1 C2 . . 121.5(4)
O2 C1 C6 . . 122.5(4)
C2 C1 C6 . . 115.9(4)
C3 C2 C7 . . 115.1(5)
C3 C2 C1 . . 120.3(5)
C7 C2 C1 . . 124.5(4)
C4 C3 C2 . . 123.1(5)
C4 C3 H3A . . 118.4
C2 C3 H3A . . 118.4
C5 C4 C3 . . 117.2(5)
C5 C4 C8 . . 121.8(6)
C3 C4 C8 . . 121.1(6)
C4 C5 C6 . . 122.9(5)
C4 C5 H5A . . 118.5
C6 C5 H5A . . 118.5
C5 C6 C1 . . 120.5(5)
C5 C6 C9 . . 114.6(5)
C1 C6 C9 . . 124.8(5)
O1 C7 C2 . . 128.2(5)
O1 C7 H7A . . 115.9
C2 C7 H7A . . 115.9
C4 C8 H8A . . 109.5
C4 C8 H8B . . 109.5
H8A C8 H8B . . 109.5
C4 C8 H8C . . 109.5
H8A C8 H8C . . 109.5
H8B C8 H8C . . 109.5
O3 C9 C6 . . 128.1(5)
O3 C9 H9A . . 115.9
C6 C9 H9A . . 115.9
O4 C10 C11 . . 137.0(18)
O4 C10 H10A . . 111.5
C11 C10 H10A . . 111.5
C13 C11 C10 . . 121.1(11)
C13 C11 C12 . . 120.8(10)
C10 C11 C12 . . 118.0(13)
O5 C12 C11A . . 123.3(8)
O5 C12 C11 . . 122.1(9)
C11A C12 C11 . . 113.5(7)
C14 C13 C11 . . 123.8(13)
C14 C13 H13A . . 118.1
C11 C13 H13A . . 118.1
O4A C10A C11A . . 126.2(14)
O4A C10A H10B . . 116.9
C11A C10A H10B . . 116.9
C13A C11A C10A . . 112.5(10)
C13A C11A C12 . . 123.5(11)
C10A C11A C12 . . 124.1(12)
C14 C13A C11A . . 121.1(14)
C14 C13A H13B . . 119.5
C11A C13A H13B . . 119.5
C13 C14 C13A . . 117.4(15)
C13 C14 C15 . . 121.3(8)
C13A C14 C15 . . 121.3(8)
O6 C16 C18 . . 127.4(5)
O6 C16 H16A . . 116.3
C18 C16 H16A . . 116.3
O7 C17 C18 . . 122.4(3)
O7 C17 C18 . 2 122.4(3)
C18 C17 C18 . 2 115.2(6)
C19 C18 C17 . . 120.9(5)
C19 C18 C16 . . 115.2(5)
C17 C18 C16 . . 123.8(5)
C20 C19 C18 . . 123.0(6)
C20 C19 H19A . . 118.5
C18 C19 H19A . . 118.5
C19 C20 C19 . 2 117.1(8)
C19 C20 C21 . . 121.5(4)
C19 C20 C21 2 . 121.5(4)
C20 C21 H21A . . 109.5
C20 C21 H21B . . 109.5
H21A C21 H21B . . 109.5
C20 C21 H21C . . 109.5
H21A C21 H21C . . 109.5
H21B C21 H21C . . 109.5
O14 Cl1 O17 . . 111.1(4)
O14 Cl1 O16 . . 112.0(5)
O17 Cl1 O16 . . 110.9(3)
O14 Cl1 O15 . . 110.5(7)
O17 Cl1 O15 . . 106.6(4)
O16 Cl1 O15 . . 105.2(4)
O21 Cl2 O19 . . 112.7(7)
O21 Cl2 O18 . . 107.7(7)
O19 Cl2 O18 . . 113.7(9)
O21 Cl2 O20 . . 109.6(8)
O19 Cl2 O20 . . 102.1(8)
O18 Cl2 O20 . . 111.0(7)
Cl2 O18 Cl2A . . 117.7(6)
O20A Cl2A O21A . . 105.5(18)
O20A Cl2A O18 . . 111.2(12)
O21A Cl2A O18 . . 112.8(14)
O20A Cl2A O19A . . 92.1(12)
O21A Cl2A O19A . . 110.4(14)
O18 Cl2A O19A . . 121.9(6)

loop_
_geom_bond_atom_site_label_1
_geom_bond_atom_site_label_2
_geom_bond_site_symmetry_2
_geom_bond_distance
_geom_bond_publ_flag
Nd1 O9 . 2.416(3) y
Nd1 O4A 2 2.429(12) y
Nd1 O4 . 2.456(12) y
Nd1 O9 2 2.467(3) y
Nd1 O8 . 2.472(3) y
Nd1 O10 . 2.478(4) y
Nd1 O3 . 2.484(4) y
Nd1 O11 . 2.512(3) y
Nd1 O2 . 2.546(3) y
Nd1 O5 . 2.565(3) y
Nd1 Nd2 . 3.7019(4) ?
Nd1 Nd1 2 3.7376(5) ?
Nd2 O8 . 2.392(3) y
Nd2 O6 . 2.441(4) y
Nd2 O9 . 2.447(3) y
Nd2 O1 . 2.452(3) y
Nd2 O8 2 2.453(3) y
Nd2 O13 . 2.516(4) y
Nd2 O7 . 2.559(3) y
Nd2 O2 . 2.597(3) y
Nd2 O12 . 2.627(3) y
Nd2 Nd2 2 3.7003(4) ?
O1 C7 . 1.228(6) ?
O2 C1 . 1.292(5) ?
O3 C9 . 1.228(7) ?
O4 C10 . 1.227(6) ?
O4A C10A . 1.227(6) ?
O4A Nd1 2 2.429(12) ?
O5 C12 . 1.276(7) ?
O5 C12 2 1.276(7) ?
O5 Nd1 2 2.565(3) ?
O6 C16 . 1.227(6) ?
O7 C17 . 1.276(7) ?
O7 Nd2 2 2.559(3) ?
O8 Nd2 2 2.453(3) ?
O8 H8 . 1.0000 ?
O9 Nd1 2 2.467(3) ?
O9 H9 . 1.0000 ?
O10 H10C . 0.8399 ?
O10 H10D . 0.8400 ?
O11 H11A . 0.8401 ?
O11 H11B . 0.8398 ?
O12 H12A . 0.8399 ?
O12 H12B . 0.8399 ?
O13 H13C . 0.8402 ?
O13 H13D . 0.8401 ?
C1 C2 . 1.429(7) ?
C1 C6 . 1.431(7) ?
C2 C3 . 1.411(6) ?
C2 C7 . 1.424(7) ?
C3 C4 . 1.376(9) ?
C3 H3A . 0.9500 ?
C4 C5 . 1.372(9) ?
C4 C8 . 1.512(7) ?
C5 C6 . 1.410(7) ?
C5 H5A . 0.9500 ?
C6 C9 . 1.440(8) ?
C7 H7A . 0.9500 ?
C8 H8A . 0.9800 ?
C8 H8B . 0.9800 ?
C8 H8C . 0.9800 ?
C9 H9A . 0.9500 ?
C10 C11 . 1.441(6) ?
C10 H10A . 0.9500 ?
C11 C13 . 1.415(7) ?
C11 C12 . 1.444(6) ?
C12 C11A . 1.444(6) ?
C13 C14 . 1.382(7) ?
C13 H13A . 0.9500 ?
C10A C11A . 1.440(6) ?
C10A H10B . 0.9500 ?
C11A C13A . 1.415(7) ?
C13A C14 . 1.383(7) ?
C13A H13B . 0.9500 ?
C14 C15 . 1.515(13) ?
C15 H15A . 0.9800 ?
C15 H15B . 0.9800 ?
C15 H15C . 0.9800 ?
C16 C18 . 1.444(6) ?
C16 H16A . 0.9500 ?
C17 C18 . 1.440(5) ?
C17 C18 2 1.440(5) ?
C18 C19 . 1.414(7) ?
C19 C20 . 1.383(7) ?
C19 H19A . 0.9500 ?
C20 C19 2 1.383(7) ?
C20 C21 . 1.515(13) ?
C21 H21A . 0.9800 ?
C21 H21B . 0.9800 ?
C21 H21C . 0.9800 ?
Cl1 O14 . 1.370(6) ?
Cl1 O17 . 1.406(5) ?
Cl1 O16 . 1.436(5) ?
Cl1 O15 . 1.464(6) ?
Cl2 O21 . 1.414(8) ?
Cl2 O19 . 1.417(8) ?
Cl2 O18 . 1.436(7) ?
Cl2 O20 . 1.442(9) ?
O18 Cl2A . 1.505(9) ?
Cl2A O20A . 1.440(14) ?
Cl2A O21A . 1.458(15) ?
Cl2A O19A . 1.563(8) ?

loop_
_geom_hbond_atom_site_label_D
_geom_hbond_atom_site_label_H
_geom_hbond_atom_site_label_A
_geom_hbond_site_symmetry_A
_geom_hbond_distance_DH
_geom_hbond_distance_HA
_geom_hbond_distance_DA
_geom_hbond_angle_DHA
O8 H8 O19 2 1.00 1.98 2.969(10) 168
O9 H9 O15 2 1.00 1.93 2.922(7) 170
O10 H10C O3 7_455 0.84 2.05 2.884(5) 170
O10 H10D O12 2 0.84 1.98 2.764(5) 155
O11 H11A O14 2 0.84 2.49 3.331(14) 180
O12 H12A O19A . 0.84 2.10 2.945(8) 180
O12 H12B O16 2 0.84 1.98 2.819(6) 180
O13 H13C O20 2 0.84 2.01 2.845(12) 180
O13 H13D O19A 5_556 0.84 2.10 2.943(8) 180
